data_2100839
loop_
_publ_author_name
'Brock, C. P.'
'Kwiatkowski, S.'
'Watt, D. S.'
'Sayed, A.'

_publ_section_title
;Two closely related structures:
 ({-})-(7a<i>S</i>)-2,3,7,7a-tetrahydro-7a-phenylthio-1<i>H</i>-indene-1,5(6<i>H</i>)-dione
 and its racemic compound
;
_journal_issue 5
_journal_name_full 'Acta Crystallographica Section B'
_journal_page_first 719
_journal_page_last 725
_journal_paper_doi 10.1107/S0108768192003574
_journal_volume 48
_journal_year 1992
_chemical_formula_moiety 'C15 H14 O2 S1'
_chemical_formula_sum 'C15 H14 O2 S'
_chemical_formula_weight 258.34
_space_group_crystal_system orthorhombic
_space_group_IT_number 19
_space_group_name_Hall 'P 2ac 2ab'
_space_group_name_H-M_alt 'P 21 21 21'
_cell_angle_alpha 90
_cell_angle_beta 90
_cell_angle_gamma 90
_cell_formula_units_Z 4
_cell_length_a 7.3342(8)
_cell_length_b 7.3587(4)
_cell_length_c 24.613(6)
_cell_volume 1328.4(4)
_diffrn_radiation_type Cu
_diffrn_radiation_wavelength 1.5406
_exptl_absorpt_coefficient_mu 2.043
_exptl_crystal_density_diffrn 1.292
_exptl_crystal_F_000 544
_cod_data_source_file cr0384.cif
_cod_data_source_block cr0384b
_cod_depositor_comments
;
 Updating space group information.

 Antanas Vaitkus,
 2018-05-07
;
_cod_original_formula_sum 'C15 H14 O2 S1'
_cod_database_code 2100839

loop_
_space_group_symop_id
_space_group_symop_operation_xyz
1 x,y,z
2 -x+1/2,-y,z+1/2
3 x+1/2,-y+1/2,-z
4 -x,y+1/2,-z+1/2

loop_
_atom_site_label
_atom_site_fract_x
_atom_site_fract_y
_atom_site_fract_z
S -.21370(6) .51054(7) -.15365(2)
O(1) -.6234(3) 1.0316(2) -.11493(8)
O(2) .0274(2) .5365(3) -.03657(7)
C(1) -.4264(3) .6169(2) -.07348(7)
C(2) -.5519(3) .7437(3) -.08196(9)
C(3) -.5080(4) .9148(3) -.10803(9)
C(4) -.3149(4) .9413(2) -.12670(10)
C(5) -.1766(4) .8378(3) -.09328(9)
C(6) -.2315(3) .6406(2) -.08888(7)
C(7) -.1312(3) .5222(3) -.04798(7)
C(8) -.2655(5) .3909(3) -.02330(10)
C(9) -.4505(4) .4367(3) -.04633(9)
C(10) .0158(3) .5338(3) -.17564(7)
C(11) .0636(3) .6778(3) -.20767(9)
C(12) .2360(4) .6857(4) -.23000(10)
C(13) .3585(3) .5514(4) -.22098(8)
C(14) .3134(3) .4087(3) -.18931(9)
C(15) .1414(3) .3973(3) -.16626(8)
H(2) -.669(3) .720(2) -.0720(8)
H(4A) -.296(3) 1.063(3) -.1253(9)
H(4B) -.324(3) .900(3) -.1694(9)
H(5A) -.062(3) .848(2) -.1090(7)
H(5B) -.173(3) .891(2) -.0562(8)
H(8A) -.241(4) .266(4) -.0330(10)
H(8B) -.271(4) .408(3) .0110(10)
H(9A) -.543(4) .446(3) -.0190(10)
H(9B) -.488(3) .344(2) -.0748(8)
H(11) -.008(4) .768(3) -.2103(9)
H(12) .260(4) .781(4) -.2480(10)
H(13) .482(3) .563(3) -.2361(9)
H(14) .399(3) .312(3) -.1792(8)
H(15) .111(2) .304(2) -.1442(7)

loop_
_geom_bond_atom_site_label_1
_geom_bond_atom_site_label_2
_geom_bond_distance
S C(6) 1.864(2)
S C(10) 1.777(2)
O(1) C(3) 1.218(3)
O(2) C(7) 1.201(3)
C(1) C(2) 1.327(3)
C(1) C(6) 1.489(3)
C(1) C(9) 1.495(3)
C(2) C(3) 1.450(4)
C(3) C(4) 1.501(5)
C(4) C(5) 1.511(4)
C(5) C(6) 1.510(3)
C(6) C(7) 1.521(3)
C(7) C(8) 1.508(4)
C(8) C(9) 1.509(4)
C(10) C(11) 1.367(3)
C(10) C(15) 1.382(3)
C(11) C(12) 1.379(4)
C(12) C(13) 1.354(4)
C(13) C(14) 1.349(4)
C(14) C(15) 1.386(4)
C(2) H(2) .91(3)
C(4) H(4A) .91(3)
C(4) H(4B) 1.10(3)
C(5) H(5A) .93(3)
C(5) H(5B) .99(3)
C(8) H(8A) .97(4)
C(8) H(8B) .84(4)
C(9) H(9A) .95(3)
C(9) H(9B) 1.01(3)
C(11) H(11) .85(3)
C(12) H(12) .84(4)
C(13) H(13) .98(3)
C(14) H(14) .98(3)
C(15) H(15) .91(2)
